data_7705986
loop_
_publ_author_name
'Yeo, Alyssa'
'Sanz, Corey A.'
'Fryzuk, Michael D.'

_publ_section_title
;
 Forays into rhodium macrocyclic chemistry stabilized by a
 P<sub>2</sub>N<sub>2</sub> donor set. Activation of dihydrogen and
 benzene.
;
_journal_issue 3
_journal_name_full 'Dalton transactions (Cambridge, England : 2003)'
_journal_page_first 899
_journal_page_last 907
_journal_paper_doi 10.1039/d0dt03688a
_journal_volume 50
_journal_year 2021
_chemical_formula_moiety '2(C26 H45 Li N2 O P2 Rh Si4), C6 H14'
_chemical_formula_sum 'C58 H104 Li2 N4 O2 P4 Rh2 Si8'
_chemical_formula_weight 1457.75
_space_group_crystal_system triclinic
_space_group_IT_number 2
_space_group_name_Hall '-P 1'
_space_group_name_H-M_alt 'P -1'
_atom_sites_solution_hydrogens geom
_audit_creation_date 2020-03-03
_audit_creation_method
;
Olex2 1.2
(compiled 2018.05.29 svn.r3508 for OlexSys, GUI svn.r5506)
;
_audit_update_record
;
2020-05-16 deposited with the CCDC.	2020-12-02 downloaded from the CCDC.
;
_cell_angle_alpha 101.806(7)
_cell_angle_beta 108.701(5)
_cell_angle_gamma 90.185(7)
_cell_formula_units_Z 2
_cell_length_a 13.1434(14)
_cell_length_b 15.766(2)
_cell_length_c 19.777(2)
_cell_measurement_reflns_used 9918
_cell_measurement_temperature 90(2)
_cell_measurement_theta_max 30.518
_cell_measurement_theta_min 2.433
_cell_volume 3789.2(8)
_computing_cell_refinement 'SAINT V8.40A (2016)'
_computing_data_reduction 'SAINT V8.40A (2016)'
_computing_molecular_graphics 'Olex2 (Dolomanov et al., 2009)'
_computing_publication_material 'Olex2 (Dolomanov et al., 2009)'
_computing_structure_refinement 'ShelXL (Sheldrick, 2015)'
_diffrn_ambient_temperature 90.0
_diffrn_measured_fraction_theta_full 0.997
_diffrn_measured_fraction_theta_max 0.986
_diffrn_measurement_device_type 'Bruker APEX-II CCD'
_diffrn_measurement_method '\f and \w scans'
_diffrn_radiation_type MoK\a
_diffrn_radiation_wavelength 0.71073
_diffrn_reflns_av_unetI/netI 0.0950
_diffrn_reflns_Laue_measured_fraction_full 0.997
_diffrn_reflns_Laue_measured_fraction_max 0.986
_diffrn_reflns_limit_h_max 17
_diffrn_reflns_limit_h_min -18
_diffrn_reflns_limit_k_max 22
_diffrn_reflns_limit_k_min -22
_diffrn_reflns_limit_l_max 28
_diffrn_reflns_limit_l_min 0
_diffrn_reflns_number 22984
_diffrn_reflns_point_group_measured_fraction_full 0.997
_diffrn_reflns_point_group_measured_fraction_max 0.986
_diffrn_reflns_theta_full 25.242
_diffrn_reflns_theta_max 30.692
_diffrn_reflns_theta_min 2.265
_diffrn_standards_number 0
_exptl_absorpt_coefficient_mu 0.685
_exptl_absorpt_correction_T_max 0.973
_exptl_absorpt_correction_T_min 0.785
_exptl_absorpt_correction_type multi-scan
_exptl_absorpt_process_details
;
 TWINABS-2012/1 (Bruker,2012) was used for absorption correction.

Final HKLF 4 output contains 93347 reflections, Rint = 0.1029
 (29896 with I > 3sig(I), Rint = 0.0721)
;
_exptl_crystal_colour colourless
_exptl_crystal_density_diffrn 1.278
_exptl_crystal_description prisms
_exptl_crystal_F_000 1528
_exptl_crystal_size_max 0.48
_exptl_crystal_size_mid 0.16
_exptl_crystal_size_min 0.04
_refine_diff_density_max 2.789
_refine_diff_density_min -2.150
_refine_diff_density_rms 0.172
_refine_ls_extinction_method none
_refine_ls_goodness_of_fit_ref 1.036
_refine_ls_hydrogen_treatment constr
_refine_ls_matrix_type full
_refine_ls_number_parameters 738
_refine_ls_number_reflns 22984
_refine_ls_number_restraints 0
_refine_ls_restrained_S_all 1.036
_refine_ls_R_factor_all 0.1015
_refine_ls_R_factor_gt 0.0641
_refine_ls_shift/su_max 0.001
_refine_ls_shift/su_mean 0.000
_refine_ls_structure_factor_coef Fsqd
_refine_ls_weighting_details 'w=1/[\s^2^(Fo^2^)+(0.0828P)^2^+4.2298P] where P=(Fo^2^+2Fc^2^)/3'
_refine_ls_weighting_scheme calc
_refine_ls_wR_factor_gt 0.1492
_refine_ls_wR_factor_ref 0.1685
_reflns_Friedel_coverage 0.000
_reflns_number_gt 16311
_reflns_number_total 22984
_reflns_threshold_expression 'I > 2\s(I)'
_cod_data_source_file d0dt03688a2.cif
_cod_data_source_block mf1441_4-new
_cod_depositor_comments 'Adding full bibliography for 7705986--7705991.cif.'
_cod_original_cell_volume 3789.4(8)
_cod_database_code 7705986
_shelx_shelxl_version_number 2016/4
_shelx_space_group_comment
;
The symmetry employed for this shelxl refinement is uniquely defined
by the following loop, which should always be used as a source of
symmetry information in preference to the above space-group names.
They are only intended as comments.
;
_shelx_estimated_absorpt_t_max 0.973
_shelx_estimated_absorpt_t_min 0.735
_olex2_refinement_description
;
1. Twinned data refinement
 Scales: 0.5023(11)
 0.4977(11)
2. Fixed Uiso
 At 1.2 times of:
  All C(H) groups, All C(H,H) groups
 At 1.5 times of:
  All C(H,H,H) groups
3.a Secondary CH2 refined with riding coordinates:
 C12A(H12A,H12B), C19(H19C,H19D), C19A(H19A,H19B), C12(H12C,H12D), C26(H26C,
 H26D), C7(H7A,H7B), C26A(H26A,H26B), C9A(H9AA,H9AB), C25A(H25A,H25B), C25(H25C,
 H25D), C24(H24C,H24D), C7A(H7AA,H7AB), C11(H11D,H11E), C30(H30A,H30B),
 C29(H29A,H29B), C24A(H24A,H24B), C28(H28A,H28B), C31(H31A,H31B)
3.b Aromatic/amide H refined with riding coordinates:
 C17(H17), C14(H14), C4(H4), C3(H3), C18A(H18A), C6(H6), C2(H2), C14A(H14A),
 C18(H18), C3A(H3A), C15(H15), C5A(H5A), C17A(H17A), C6A(H6A), C2A(H2A),
 C16A(H16A), C15A(H15A), C4A(H4A), C5(H5), C16(H16)
3.c Idealised Me refined as rotating group:
 C11A(H11A,H11B,H11C), C21(H21D,H21E,H21F), C21A(H21A,H21B,H21C), C10(H10D,
 H10E,H10F), C10A(H10A,H10B,H10C), C20A(H20A,H20B,H20C), C8A(H8AA,H8AB,H8AC),
 C8(H8A,H8B,H8C), C23A(H23A,H23B,H23C), C22(H22D,H22E,H22F), C23(H23D,H23E,
 H23F), C20(H20D,H20E,H20F), C22A(H22A,H22B,H22C), C27(H27A,H27B,H27C),
 C32(H32A,H32B,H32C), C9(H9A,H9B,H9C)
;
_olex2_submission_special_instructions 'No special instructions were received'

loop_
_space_group_symop_operation_xyz
'x, y, z'
'-x, -y, -z'

loop_
_atom_site_label
_atom_site_type_symbol
_atom_site_fract_x
_atom_site_fract_y
_atom_site_fract_z
_atom_site_U_iso_or_equiv
_atom_site_adp_type
_atom_site_occupancy
_atom_site_site_symmetry_order
_atom_site_calc_flag
_atom_site_refinement_flags_posn
_atom_site_refinement_flags_adp
_atom_site_refinement_flags_occupancy
_atom_site_disorder_assembly
_atom_site_disorder_group
Rh1A Rh 0.66805(4) 0.85728(3) 0.75455(3) 0.01547(10) Uani 1 1 d . . . . .
Rh1 Rh 0.83391(4) 0.48990(3) 0.24523(3) 0.01525(10) Uani 1 1 d . . . . .
P2 P 0.66707(13) 0.53845(10) 0.20446(9) 0.0182(3) Uani 1 1 d . . . . .
Si3 Si 0.82215(14) 0.69246(10) 0.23066(9) 0.0189(4) Uani 1 1 d . . . . .
Si2 Si 0.69246(14) 0.43387(11) 0.06569(9) 0.0185(4) Uani 1 1 d . . . . .
Si1A Si 0.81061(14) 0.90051(10) 0.93283(9) 0.0189(4) Uani 1 1 d . . . . .
P1A P 0.83385(13) 0.92794(9) 0.79158(9) 0.0181(3) Uani 1 1 d . . . . .
P1 P 0.99922(13) 0.43427(9) 0.27442(8) 0.0163(3) Uani 1 1 d . . . . .
Si3A Si 0.45906(14) 0.96870(11) 0.72091(10) 0.0198(4) Uani 1 1 d . . . . .
Si2A Si 0.64599(14) 0.74566(10) 0.87029(9) 0.0181(3) Uani 1 1 d . . . . .
P2A P 0.50445(13) 0.78511(9) 0.72763(8) 0.0162(3) Uani 1 1 d . . . . .
Si4A Si 0.67557(15) 1.06911(10) 0.76877(9) 0.0199(4) Uani 1 1 d . . . . .
Si1 Si 0.85828(14) 0.31626(10) 0.13348(9) 0.0180(3) Uani 1 1 d . . . . .
Si4 Si 1.04195(14) 0.62208(10) 0.27365(10) 0.0195(4) Uani 1 1 d . . . . .
O1A O 0.5202(4) 0.9863(3) 0.9325(2) 0.0263(10) Uani 1 1 d . . . . .
N1A N 0.6900(4) 0.8496(3) 0.8751(3) 0.0189(11) Uani 1 1 d . . . . .
N2 N 0.9070(4) 0.6106(3) 0.2241(3) 0.0165(10) Uani 1 1 d . . . . .
O1 O 0.9804(4) 0.5238(3) 0.0673(2) 0.0255(10) Uani 1 1 d . . . . .
C12A C 0.5130(5) 0.7154(4) 0.7929(3) 0.0188(12) Uani 1 1 d . . . . .
H12A H 0.509048 0.653549 0.768239 0.023 Uiso 1 1 calc R . . . .
H12B H 0.452258 0.723983 0.812377 0.023 Uiso 1 1 calc R . . . .
C17 C 0.3920(6) 0.5737(5) 0.2598(4) 0.0397(18) Uani 1 1 d . . . . .
H17 H 0.322648 0.593289 0.240009 0.048 Uiso 1 1 calc R . . . .
N1 N 0.8131(4) 0.4162(3) 0.1258(3) 0.0163(10) Uani 1 1 d . . . . .
C14 C 0.5945(5) 0.5176(4) 0.3185(3) 0.0251(13) Uani 1 1 d . . . . .
H14 H 0.664383 0.499618 0.339687 0.030 Uiso 1 1 calc R . . . .
C19 C 0.6779(5) 0.6459(4) 0.1828(3) 0.0218(13) Uani 1 1 d . . . . .
H19C H 0.628127 0.684722 0.200039 0.026 Uiso 1 1 calc R . . . .
H19D H 0.658881 0.639847 0.129275 0.026 Uiso 1 1 calc R . . . .
C1 C 1.0741(5) 0.4137(4) 0.3639(3) 0.0189(11) Uani 1 1 d . . . . .
C1A C 0.9280(5) 0.9068(4) 0.7405(4) 0.0238(14) Uani 1 1 d . . . . .
N2A N 0.5931(4) 0.9871(3) 0.7737(3) 0.0197(11) Uani 1 1 d . . . . .
C11A C 0.7402(6) 0.6609(4) 0.8515(4) 0.0293(16) Uani 1 1 d . . . . .
H11A H 0.744947 0.658226 0.802676 0.044 Uiso 1 1 calc GR . . . .
H11B H 0.712759 0.604139 0.853949 0.044 Uiso 1 1 calc GR . . . .
H11C H 0.811884 0.676342 0.888164 0.044 Uiso 1 1 calc GR . . . .
C19A C 0.4107(5) 0.8662(4) 0.7420(3) 0.0215(12) Uani 1 1 d . . . . .
H19A H 0.410974 0.877318 0.793130 0.026 Uiso 1 1 calc R . . . .
H19B H 0.336630 0.846089 0.708931 0.026 Uiso 1 1 calc R . . . .
C4 C 1.1839(6) 0.3771(4) 0.4999(4) 0.0301(14) Uani 1 1 d . . . . .
H4 H 1.221101 0.365295 0.546428 0.036 Uiso 1 1 calc R . . . .
C12 C 0.5948(5) 0.4658(4) 0.1174(3) 0.0224(13) Uani 1 1 d . . . . .
H12C H 0.535301 0.495340 0.088551 0.027 Uiso 1 1 calc R . . . .
H12D H 0.563638 0.413321 0.125987 0.027 Uiso 1 1 calc R . . . .
C3 C 1.2331(5) 0.3693(4) 0.4479(4) 0.0276(13) Uani 1 1 d . . . . .
H3 H 1.304585 0.351707 0.458225 0.033 Uiso 1 1 calc R . . . .
C26 C 1.0437(5) 0.4527(4) 0.0537(3) 0.0241(14) Uani 1 1 d . . . . .
H26C H 1.035114 0.408475 0.080915 0.029 Uiso 1 1 calc R . . . .
H26D H 1.120692 0.473593 0.071109 0.029 Uiso 1 1 calc R . . . .
C18A C 0.3297(5) 0.6776(4) 0.6216(3) 0.0241(13) Uani 1 1 d . . . . .
H18A H 0.293000 0.689562 0.656460 0.029 Uiso 1 1 calc R . . . .
C21 C 0.8265(6) 0.7449(5) 0.3254(4) 0.0336(15) Uani 1 1 d . . . . .
H21D H 0.810828 0.700478 0.349648 0.050 Uiso 1 1 calc GR . . . .
H21E H 0.772641 0.787970 0.323146 0.050 Uiso 1 1 calc GR . . . .
H21F H 0.898307 0.773565 0.353208 0.050 Uiso 1 1 calc GR . . . .
C7 C 0.9924(5) 0.3303(4) 0.2112(3) 0.0197(12) Uani 1 1 d . . . . .
H7A H 0.998076 0.282131 0.237164 0.024 Uiso 1 1 calc R . . . .
H7B H 1.052783 0.329300 0.191418 0.024 Uiso 1 1 calc R . . . .
C6 C 1.0243(6) 0.4210(4) 0.4168(3) 0.0252(13) Uani 1 1 d . . . . .
H6 H 0.952878 0.438661 0.406453 0.030 Uiso 1 1 calc R . . . .
C26A C 0.5089(6) 1.0719(4) 0.9703(4) 0.0280(15) Uani 1 1 d . . . . .
H26A H 0.432970 1.086243 0.952377 0.034 Uiso 1 1 calc R . . . .
H26B H 0.554205 1.115020 0.960499 0.034 Uiso 1 1 calc R . . . .
C9A C 0.7908(5) 1.0155(4) 0.9738(4) 0.0277(15) Uani 1 1 d . . . . .
H9AA H 0.832374 1.061900 0.964768 0.033 Uiso 1 1 calc R . . . .
H9AB H 0.788625 1.026527 1.024397 0.033 Uiso 1 1 calc R . . . .
C25A C 0.4576(6) 0.9241(4) 0.9492(4) 0.0293(16) Uani 1 1 d . . . . .
H25A H 0.466086 0.864994 0.923640 0.035 Uiso 1 1 calc R . . . .
H25B H 0.380517 0.935326 0.931150 0.035 Uiso 1 1 calc R . . . .
C2 C 1.1789(5) 0.3871(4) 0.3799(3) 0.0247(13) Uani 1 1 d . . . . .
H2 H 1.213527 0.381090 0.343953 0.030 Uiso 1 1 calc R . . . .
C25 C 0.9915(6) 0.5877(4) 0.0272(4) 0.0309(17) Uani 1 1 d . . . . .
H25C H 1.067555 0.611084 0.044122 0.037 Uiso 1 1 calc R . . . .
H25D H 0.946854 0.636400 0.036211 0.037 Uiso 1 1 calc R . . . .
C14A C 0.4861(5) 0.6979(4) 0.5863(3) 0.0245(13) Uani 1 1 d . . . . .
H14A H 0.556336 0.723806 0.596646 0.029 Uiso 1 1 calc R . . . .
C18 C 0.4683(6) 0.5756(5) 0.2242(4) 0.0343(16) Uani 1 1 d . . . . .
H18 H 0.451159 0.596805 0.180516 0.041 Uiso 1 1 calc R . . . .
C21A C 0.3761(6) 1.0593(4) 0.7452(4) 0.0314(15) Uani 1 1 d . . . . .
H21A H 0.381011 1.066290 0.796581 0.047 Uiso 1 1 calc GR . . . .
H21B H 0.300830 1.045513 0.713988 0.047 Uiso 1 1 calc GR . . . .
H21C H 0.403324 1.113445 0.737801 0.047 Uiso 1 1 calc GR . . . .
C10 C 0.6233(5) 0.3410(4) -0.0128(4) 0.0281(15) Uani 1 1 d . . . . .
H10D H 0.662909 0.332095 -0.047786 0.042 Uiso 1 1 calc GR . . . .
H10E H 0.549565 0.354521 -0.037207 0.042 Uiso 1 1 calc GR . . . .
H10F H 0.621353 0.288073 0.005582 0.042 Uiso 1 1 calc GR . . . .
C3A C 0.9763(6) 0.8245(4) 0.6401(4) 0.0316(15) Uani 1 1 d . . . . .
H3A H 0.958004 0.780567 0.596516 0.038 Uiso 1 1 calc R . . . .
C10A C 0.6257(6) 0.7305(4) 0.9576(3) 0.0276(15) Uani 1 1 d . . . . .
H10A H 0.695936 0.732244 0.995365 0.041 Uiso 1 1 calc GR . . . .
H10B H 0.586205 0.674284 0.948574 0.041 Uiso 1 1 calc GR . . . .
H10C H 0.584417 0.777202 0.974106 0.041 Uiso 1 1 calc GR . . . .
C24 C 1.0914(5) 0.5089(4) 0.2564(3) 0.0199(12) Uani 1 1 d . . . . .
H24C H 1.090462 0.491213 0.205190 0.024 Uiso 1 1 calc R . . . .
H24D H 1.165974 0.507930 0.289349 0.024 Uiso 1 1 calc R . . . .
C20A C 0.4250(6) 0.9455(4) 0.6194(3) 0.0313(15) Uani 1 1 d . . . . .
H20A H 0.434402 0.999358 0.603925 0.047 Uiso 1 1 calc GR . . . .
H20B H 0.350054 0.921580 0.596142 0.047 Uiso 1 1 calc GR . . . .
H20C H 0.472778 0.903243 0.604782 0.047 Uiso 1 1 calc GR . . . .
C15 C 0.5179(5) 0.5153(4) 0.3528(4) 0.0272(14) Uani 1 1 d . . . . .
H15 H 0.534796 0.494193 0.396479 0.033 Uiso 1 1 calc R . . . .
C13A C 0.4344(5) 0.7161(4) 0.6383(3) 0.0196(12) Uani 1 1 d . . . . .
C5A C 1.1028(6) 0.9346(5) 0.7303(5) 0.0432(19) Uani 1 1 d . . . . .
H5A H 1.171345 0.966062 0.748628 0.052 Uiso 1 1 calc R . . . .
C17A C 0.2805(5) 0.6220(4) 0.5542(4) 0.0308(15) Uani 1 1 d . . . . .
H17A H 0.209866 0.596297 0.542848 0.037 Uiso 1 1 calc R . . . .
C7A C 0.9076(5) 0.9049(4) 0.8799(3) 0.0223(13) Uani 1 1 d . . . . .
H7AA H 0.966172 0.950921 0.907441 0.027 Uiso 1 1 calc R . . . .
H7AB H 0.940292 0.848660 0.873079 0.027 Uiso 1 1 calc R . . . .
C6A C 1.0289(6) 0.9532(5) 0.7671(4) 0.0353(17) Uani 1 1 d . . . . .
H6A H 1.046916 0.997443 0.810528 0.042 Uiso 1 1 calc R . . . .
C11 C 0.7122(5) 0.5245(5) 0.0208(4) 0.0289(15) Uani 1 1 d . . . . .
H11D H 0.668294 0.574720 0.026273 0.035 Uiso 1 1 calc R . . . .
H11E H 0.716969 0.506601 -0.029060 0.035 Uiso 1 1 calc R . . . .
C13 C 0.5697(5) 0.5459(4) 0.2536(3) 0.0215(13) Uani 1 1 d . . . . .
C8A C 0.8824(6) 0.8533(4) 1.0142(3) 0.0285(15) Uani 1 1 d . . . . .
H8AA H 0.835706 0.852167 1.043976 0.043 Uiso 1 1 calc GR . . . .
H8AB H 0.948979 0.889168 1.043561 0.043 Uiso 1 1 calc GR . . . .
H8AC H 0.899711 0.794006 0.997206 0.043 Uiso 1 1 calc GR . . . .
C8 C 0.7671(5) 0.2427(4) 0.1553(4) 0.0279(15) Uani 1 1 d . . . . .
H8A H 0.765583 0.265521 0.204891 0.042 Uiso 1 1 calc GR . . . .
H8B H 0.793696 0.184478 0.152178 0.042 Uiso 1 1 calc GR . . . .
H8C H 0.694196 0.239416 0.120236 0.042 Uiso 1 1 calc GR . . . .
C23A C 0.6569(6) 1.0822(5) 0.6737(4) 0.0352(17) Uani 1 1 d . . . . .
H23A H 0.654983 1.025197 0.642104 0.053 Uiso 1 1 calc GR . . . .
H23B H 0.716947 1.119722 0.674295 0.053 Uiso 1 1 calc GR . . . .
H23C H 0.589057 1.108701 0.655019 0.053 Uiso 1 1 calc GR . . . .
C22 C 1.1212(5) 0.6970(4) 0.2428(4) 0.0292(14) Uani 1 1 d . . . . .
H22D H 1.111302 0.675394 0.190857 0.044 Uiso 1 1 calc GR . . . .
H22E H 1.197779 0.699035 0.271390 0.044 Uiso 1 1 calc GR . . . .
H22F H 1.095829 0.755416 0.250244 0.044 Uiso 1 1 calc GR . . . .
C23 C 1.0795(6) 0.6597(4) 0.3742(4) 0.0322(15) Uani 1 1 d . . . . .
H23D H 1.052812 0.716986 0.385695 0.048 Uiso 1 1 calc GR . . . .
H23E H 1.158106 0.663614 0.396248 0.048 Uiso 1 1 calc GR . . . .
H23F H 1.047514 0.618305 0.393870 0.048 Uiso 1 1 calc GR . . . .
C20 C 0.8429(6) 0.7802(5) 0.1845(4) 0.0358(17) Uani 1 1 d . . . . .
H20D H 0.908132 0.817046 0.215310 0.054 Uiso 1 1 calc GR . . . .
H20E H 0.780687 0.815482 0.176729 0.054 Uiso 1 1 calc GR . . . .
H20F H 0.850924 0.753978 0.137228 0.054 Uiso 1 1 calc GR . . . .
C2A C 0.9028(5) 0.8432(4) 0.6777(3) 0.0243(13) Uani 1 1 d . . . . .
H2A H 0.834456 0.811479 0.659632 0.029 Uiso 1 1 calc R . . . .
C16A C 0.3332(6) 0.6041(4) 0.5038(3) 0.0325(15) Uani 1 1 d . . . . .
H16A H 0.299089 0.565504 0.458060 0.039 Uiso 1 1 calc R . . . .
C15A C 0.4351(6) 0.6414(4) 0.5188(4) 0.0335(15) Uani 1 1 d . . . . .
H15A H 0.470738 0.628919 0.483419 0.040 Uiso 1 1 calc R . . . .
C30 C 0.2337(6) 0.0448(4) 0.4709(4) 0.0411(16) Uani 1 1 d . . . . .
H30A H 0.286222 -0.000291 0.476151 0.049 Uiso 1 1 calc R . . . .
H30B H 0.220355 0.058275 0.422196 0.049 Uiso 1 1 calc R . . . .
Li1 Li 0.8958(8) 0.5253(6) 0.1325(5) 0.018(2) Uani 1 1 d . . . . .
C29 C 0.2825(6) 0.1259(4) 0.5291(4) 0.0377(15) Uani 1 1 d . . . . .
H29A H 0.293638 0.112949 0.577784 0.045 Uiso 1 1 calc R . . . .
H29B H 0.230891 0.171618 0.522891 0.045 Uiso 1 1 calc R . . . .
C4A C 1.0770(6) 0.8708(5) 0.6671(4) 0.0423(19) Uani 1 1 d . . . . .
H4A H 1.127650 0.858336 0.641996 0.051 Uiso 1 1 calc R . . . .
C24A C 0.8222(5) 1.0457(4) 0.8087(4) 0.0235(13) Uani 1 1 d . . . . .
H24A H 0.866738 1.073135 0.785999 0.028 Uiso 1 1 calc R . . . .
H24B H 0.848739 1.070419 0.862024 0.028 Uiso 1 1 calc R . . . .
C22A C 0.6590(6) 1.1784(4) 0.8235(4) 0.0330(16) Uani 1 1 d . . . . .
H22A H 0.585115 1.194532 0.803373 0.050 Uiso 1 1 calc GR . . . .
H22B H 0.709635 1.222326 0.820810 0.050 Uiso 1 1 calc GR . . . .
H22C H 0.673545 1.174984 0.874617 0.050 Uiso 1 1 calc GR . . . .
C28 C 0.3891(6) 0.1608(5) 0.5271(4) 0.0426(17) Uani 1 1 d . . . . .
H28A H 0.376640 0.179500 0.480453 0.051 Uiso 1 1 calc R . . . .
H28B H 0.438351 0.113321 0.528222 0.051 Uiso 1 1 calc R . . . .
C27 C 0.4434(8) 0.2368(5) 0.5902(6) 0.063(3) Uani 1 1 d . . . . .
H27A H 0.402583 0.288124 0.583742 0.095 Uiso 1 1 calc GR . . . .
H27B H 0.516980 0.249232 0.590977 0.095 Uiso 1 1 calc GR . . . .
H27C H 0.445754 0.222020 0.636384 0.095 Uiso 1 1 calc GR . . . .
C31 C 0.1292(7) 0.0087(5) 0.4746(5) 0.063(2) Uani 1 1 d . . . . .
H31A H 0.142773 -0.005932 0.522942 0.076 Uiso 1 1 calc R . . . .
H31B H 0.077049 0.054053 0.470239 0.076 Uiso 1 1 calc R . . . .
C32 C 0.0802(10) -0.0711(7) 0.4156(8) 0.104(5) Uani 1 1 d . . . . .
H32A H 0.044706 -0.053903 0.369261 0.157 Uiso 1 1 calc GR . . . .
H32B H 0.027151 -0.101846 0.429026 0.157 Uiso 1 1 calc GR . . . .
H32C H 0.136917 -0.109492 0.410222 0.157 Uiso 1 1 calc GR . . . .
C5 C 1.0775(6) 0.4029(4) 0.4843(3) 0.0299(14) Uani 1 1 d . . . . .
H5 H 1.042556 0.407741 0.520066 0.036 Uiso 1 1 calc R . . . .
C16 C 0.4171(5) 0.5436(5) 0.3236(4) 0.0329(16) Uani 1 1 d . . . . .
H16 H 0.365010 0.542267 0.347402 0.039 Uiso 1 1 calc R . . . .
C9 C 0.8800(6) 0.2538(4) 0.0481(3) 0.0267(15) Uani 1 1 d . . . . .
H9A H 0.811845 0.245001 0.007428 0.040 Uiso 1 1 calc GR . . . .
H9B H 0.906131 0.197206 0.055853 0.040 Uiso 1 1 calc GR . . . .
H9C H 0.933404 0.286471 0.036495 0.040 Uiso 1 1 calc GR . . . .
Li1A Li 0.6050(10) 0.9509(7) 0.8665(6) 0.027(3) Uani 1 1 d . . . . .

loop_
_atom_site_aniso_label
_atom_site_aniso_U_11
_atom_site_aniso_U_22
_atom_site_aniso_U_33
_atom_site_aniso_U_23
_atom_site_aniso_U_13
_atom_site_aniso_U_12
Rh1A 0.0121(2) 0.01210(19) 0.0234(2) 0.00396(17) 0.00744(18) -0.00016(17)
Rh1 0.0116(2) 0.01221(19) 0.0239(2) 0.00505(17) 0.00780(18) 0.00152(17)
P2 0.0117(7) 0.0156(6) 0.0284(8) 0.0054(6) 0.0079(6) 0.0026(6)
Si3 0.0185(9) 0.0120(7) 0.0287(9) 0.0061(6) 0.0101(7) 0.0019(6)
Si2 0.0137(9) 0.0182(7) 0.0233(9) 0.0055(7) 0.0048(7) 0.0038(6)
Si1A 0.0156(9) 0.0150(7) 0.0254(9) 0.0052(7) 0.0052(7) 0.0004(6)
P1A 0.0134(8) 0.0127(6) 0.0303(8) 0.0067(6) 0.0087(6) -0.0006(5)
P1 0.0123(7) 0.0134(6) 0.0263(8) 0.0066(6) 0.0088(6) 0.0030(6)
Si3A 0.0164(9) 0.0168(7) 0.0292(9) 0.0094(6) 0.0089(7) 0.0036(6)
Si2A 0.0157(9) 0.0125(7) 0.0270(9) 0.0051(6) 0.0076(7) 0.0015(6)
P2A 0.0138(7) 0.0151(6) 0.0189(7) 0.0017(5) 0.0053(6) -0.0015(6)
Si4A 0.0180(9) 0.0149(7) 0.0310(9) 0.0083(7) 0.0115(8) 0.0016(7)
Si1 0.0145(9) 0.0119(7) 0.0276(9) 0.0038(6) 0.0073(7) 0.0018(6)
Si4 0.0127(8) 0.0155(7) 0.0302(9) 0.0051(6) 0.0069(7) -0.0011(6)
O1A 0.031(3) 0.020(2) 0.033(2) -0.0008(19) 0.022(2) 0.000(2)
N1A 0.020(3) 0.017(2) 0.019(2) 0.003(2) 0.006(2) 0.001(2)
N2 0.016(3) 0.0098(19) 0.025(3) 0.0036(18) 0.008(2) 0.0042(18)
O1 0.030(3) 0.023(2) 0.033(2) 0.012(2) 0.021(2) 0.009(2)
C12A 0.018(3) 0.011(2) 0.028(3) 0.003(2) 0.010(2) -0.004(2)
C17 0.022(4) 0.054(5) 0.038(4) -0.005(3) 0.012(3) 0.006(3)
N1 0.012(2) 0.010(2) 0.028(3) 0.0028(19) 0.008(2) 0.0028(18)
C14 0.019(3) 0.019(3) 0.035(4) 0.001(3) 0.008(3) 0.000(2)
C19 0.018(3) 0.016(3) 0.030(3) 0.004(2) 0.007(2) 0.003(2)
C1 0.015(3) 0.017(2) 0.024(3) 0.006(2) 0.006(2) 0.002(2)
C1A 0.010(3) 0.025(3) 0.041(4) 0.013(3) 0.012(3) 0.002(2)
N2A 0.017(3) 0.015(2) 0.030(3) 0.008(2) 0.010(2) 0.0037(19)
C11A 0.025(4) 0.015(3) 0.046(4) 0.007(3) 0.008(3) 0.006(3)
C19A 0.019(3) 0.020(3) 0.025(3) 0.002(2) 0.010(2) 0.006(2)
C4 0.031(4) 0.026(3) 0.028(3) 0.005(2) 0.003(3) 0.005(3)
C12 0.017(3) 0.020(3) 0.028(3) 0.004(3) 0.005(3) 0.000(3)
C3 0.018(3) 0.029(3) 0.033(3) 0.010(3) 0.003(3) 0.003(2)
C26 0.026(4) 0.027(3) 0.027(3) 0.012(3) 0.015(3) 0.010(3)
C18A 0.014(3) 0.026(3) 0.033(3) 0.007(2) 0.010(2) -0.001(2)
C21 0.031(4) 0.031(3) 0.038(4) 0.000(3) 0.015(3) 0.007(3)
C7 0.016(3) 0.019(3) 0.024(3) 0.003(2) 0.008(2) 0.002(2)
C6 0.026(3) 0.026(3) 0.028(3) 0.006(2) 0.014(3) 0.010(3)
C26A 0.034(4) 0.017(3) 0.036(4) -0.001(3) 0.021(3) -0.004(3)
C9A 0.030(4) 0.018(3) 0.033(3) 0.001(3) 0.009(3) -0.003(3)
C25A 0.027(4) 0.019(3) 0.044(4) -0.001(3) 0.019(3) -0.005(3)
C2 0.019(3) 0.026(3) 0.029(3) 0.005(2) 0.008(3) 0.002(2)
C25 0.041(5) 0.020(3) 0.044(4) 0.012(3) 0.027(4) 0.006(3)
C14A 0.019(3) 0.028(3) 0.027(3) 0.003(2) 0.011(2) -0.003(2)
C18 0.020(4) 0.045(4) 0.042(4) 0.008(3) 0.015(3) 0.009(3)
C21A 0.024(3) 0.027(3) 0.048(4) 0.013(3) 0.015(3) 0.009(3)
C10 0.018(3) 0.025(3) 0.034(4) -0.001(3) 0.003(3) -0.002(3)
C3A 0.031(4) 0.027(3) 0.046(4) 0.011(3) 0.022(3) 0.008(3)
C10A 0.027(4) 0.030(3) 0.027(3) 0.012(3) 0.007(3) -0.004(3)
C24 0.008(3) 0.023(3) 0.032(3) 0.012(2) 0.007(2) 0.001(2)
C20A 0.025(3) 0.036(3) 0.030(3) 0.013(3) 0.002(3) 0.003(3)
C15 0.022(3) 0.029(3) 0.033(3) 0.001(3) 0.017(3) -0.001(3)
C13A 0.022(3) 0.016(2) 0.021(3) 0.004(2) 0.008(2) -0.003(2)
C5A 0.020(4) 0.048(4) 0.062(5) 0.006(4) 0.017(4) -0.014(3)
C17A 0.023(3) 0.029(3) 0.035(3) 0.007(3) 0.001(3) -0.005(3)
C7A 0.014(3) 0.018(3) 0.036(4) 0.007(3) 0.009(3) 0.000(2)
C6A 0.024(4) 0.038(4) 0.044(4) 0.001(3) 0.017(3) -0.009(3)
C11 0.022(4) 0.033(3) 0.036(4) 0.020(3) 0.007(3) 0.005(3)
C13 0.019(3) 0.014(2) 0.030(3) -0.001(2) 0.009(3) 0.002(2)
C8A 0.030(4) 0.028(3) 0.025(3) 0.007(3) 0.005(3) -0.008(3)
C8 0.018(3) 0.019(3) 0.051(4) 0.006(3) 0.017(3) -0.002(2)
C23A 0.036(4) 0.033(3) 0.039(4) 0.014(3) 0.012(3) -0.008(3)
C22 0.019(3) 0.021(3) 0.053(4) 0.014(3) 0.016(3) -0.001(2)
C23 0.024(3) 0.031(3) 0.038(4) 0.003(3) 0.008(3) 0.009(3)
C20 0.034(4) 0.029(3) 0.065(5) 0.026(3) 0.035(4) 0.014(3)
C2A 0.019(3) 0.023(3) 0.035(3) 0.010(3) 0.014(3) 0.002(2)
C16A 0.035(4) 0.031(3) 0.025(3) -0.004(2) 0.006(3) -0.007(3)
C15A 0.039(4) 0.031(3) 0.032(3) 0.001(3) 0.017(3) -0.003(3)
C30 0.042(4) 0.039(4) 0.041(4) 0.012(3) 0.010(3) 0.012(3)
Li1 0.019(5) 0.011(4) 0.023(5) 0.001(4) 0.007(4) -0.003(4)
C29 0.046(4) 0.030(3) 0.044(4) 0.009(3) 0.022(3) 0.010(3)
C4A 0.032(4) 0.052(5) 0.060(5) 0.019(4) 0.033(4) 0.013(4)
C24A 0.023(3) 0.017(3) 0.030(3) 0.005(2) 0.008(3) -0.004(2)
C22A 0.035(4) 0.017(3) 0.045(4) 0.002(3) 0.013(3) 0.001(3)
C28 0.043(4) 0.034(3) 0.062(5) 0.022(3) 0.026(4) 0.010(3)
C27 0.057(6) 0.027(4) 0.097(7) 0.017(4) 0.011(5) 0.001(4)
C31 0.056(6) 0.042(4) 0.087(7) 0.017(4) 0.015(5) -0.003(4)
C32 0.069(8) 0.058(7) 0.168(13) -0.008(8) 0.035(8) -0.019(6)
C5 0.041(4) 0.030(3) 0.024(3) 0.007(3) 0.017(3) 0.008(3)
C16 0.015(3) 0.036(4) 0.046(4) -0.003(3) 0.016(3) 0.000(3)
C9 0.028(4) 0.018(3) 0.031(3) 0.004(3) 0.006(3) 0.005(3)
Li1A 0.036(7) 0.021(5) 0.032(6) 0.003(5) 0.023(5) 0.002(5)

loop_
_atom_type_symbol
_atom_type_description
_atom_type_scat_dispersion_real
_atom_type_scat_dispersion_imag
_atom_type_scat_source
C C 0.0033 0.0016 'International Tables Vol C Tables 4.2.6.8 and 6.1.1.4'
H H 0.0000 0.0000 'International Tables Vol C Tables 4.2.6.8 and 6.1.1.4'
Li Li -0.0003 0.0001 'International Tables Vol C Tables 4.2.6.8 and 6.1.1.4'
N N 0.0061 0.0033 'International Tables Vol C Tables 4.2.6.8 and 6.1.1.4'
O O 0.0106 0.0060 'International Tables Vol C Tables 4.2.6.8 and 6.1.1.4'
P P 0.1023 0.0942 'International Tables Vol C Tables 4.2.6.8 and 6.1.1.4'
Rh Rh -1.1178 0.9187 'International Tables Vol C Tables 4.2.6.8 and 6.1.1.4'
Si Si 0.0817 0.0704 'International Tables Vol C Tables 4.2.6.8 and 6.1.1.4'

loop_
_geom_angle_atom_site_label_1
_geom_angle_atom_site_label_2
_geom_angle_atom_site_label_3
_geom_angle
_geom_angle_site_symmetry_1
_geom_angle_site_symmetry_3
_geom_angle_publ_flag
P1A Rh1A P2A 174.99(6) . . ?
P1A Rh1A N1A 90.20(13) . . ?
P1A Rh1A N2A 90.28(13) . . ?
P1A Rh1A Li1A 95.7(3) . . ?
P2A Rh1A N1A 84.81(13) . . ?
P2A Rh1A N2A 89.98(13) . . ?
P2A Rh1A Li1A 80.9(2) . . ?
N1A Rh1A Li1A 44.2(3) . . ?
N2A Rh1A N1A 88.99(18) . . ?
N2A Rh1A Li1A 45.3(3) . . ?
P2 Rh1 P1 174.29(6) . . ?
P2 Rh1 N2 89.65(12) . . ?
P2 Rh1 N1 89.41(12) . . ?
P2 Rh1 Li1 94.3(2) . . ?
P1 Rh1 N2 90.22(12) . . ?
P1 Rh1 N1 84.88(12) . . ?
P1 Rh1 Li1 81.6(2) . . ?
N2 Rh1 N1 89.70(16) . . ?
N2 Rh1 Li1 45.1(2) . . ?
N1 Rh1 Li1 45.1(2) . . ?
C19 P2 Rh1 109.8(2) . . ?
C12 P2 Rh1 107.0(2) . . ?
C12 P2 C19 105.3(3) . . ?
C12 P2 C13 102.8(3) . . ?
C13 P2 Rh1 124.2(2) . . ?
C13 P2 C19 106.1(3) . . ?
N2 Si3 C19 109.0(3) . . ?
N2 Si3 C21 115.8(3) . . ?
N2 Si3 C20 112.5(3) . . ?
C21 Si3 C19 104.5(3) . . ?
C20 Si3 C19 106.4(3) . . ?
C20 Si3 C21 108.0(4) . . ?
N1 Si2 C12 109.0(3) . . ?
N1 Si2 C10 117.1(3) . . ?
N1 Si2 C11 109.8(3) . . ?
N1 Si2 Li1 44.5(3) . . ?
C12 Si2 Li1 113.5(3) . . ?
C10 Si2 C12 107.0(3) . . ?
C10 Si2 C11 104.4(3) . . ?
C10 Si2 Li1 139.3(3) . . ?
C11 Si2 C12 109.2(3) . . ?
C11 Si2 Li1 66.8(3) . . ?
N1A Si1A C9A 109.7(3) . . ?
N1A Si1A C7A 109.8(3) . . ?
N1A Si1A C8A 117.4(3) . . ?
N1A Si1A Li1A 43.7(3) . . ?
C9A Si1A C7A 108.0(3) . . ?
C9A Si1A C8A 104.4(3) . . ?
C9A Si1A Li1A 67.1(3) . . ?
C7A Si1A Li1A 114.5(3) . . ?
C8A Si1A C7A 107.1(3) . . ?
C8A Si1A Li1A 138.2(3) . . ?
C1A P1A Rh1A 123.4(2) . . ?
C1A P1A C24A 106.3(3) . . ?
C7A P1A Rh1A 106.9(2) . . ?
C7A P1A C1A 103.5(3) . . ?
C7A P1A C24A 105.6(3) . . ?
C24A P1A Rh1A 109.8(2) . . ?
C1 P1 Rh1 124.9(2) . . ?
C1 P1 C7 104.0(3) . . ?
C1 P1 C24 104.5(3) . . ?
C7 P1 Rh1 109.4(2) . . ?
C7 P1 C24 105.9(3) . . ?
C24 P1 Rh1 106.64(19) . . ?
N2A Si3A C19A 105.0(3) . . ?
N2A Si3A C21A 112.7(3) . . ?
N2A Si3A C20A 117.9(3) . . ?
N2A Si3A Li1A 40.1(3) . . ?
C19A Si3A Li1A 72.0(3) . . ?
C21A Si3A C19A 108.6(3) . . ?
C21A Si3A Li1A 102.6(3) . . ?
C20A Si3A C19A 105.4(3) . . ?
C20A Si3A C21A 106.8(3) . . ?
C20A Si3A Li1A 149.5(3) . . ?
N1A Si2A C12A 109.2(2) . . ?
N1A Si2A C11A 114.3(3) . . ?
N1A Si2A C10A 113.1(3) . . ?
C11A Si2A C12A 106.5(3) . . ?
C11A Si2A C10A 104.9(3) . . ?
C10A Si2A C12A 108.4(3) . . ?
C12A P2A Rh1A 109.6(2) . . ?
C19A P2A Rh1A 107.3(2) . . ?
C19A P2A C12A 106.6(3) . . ?
C13A P2A Rh1A 122.7(2) . . ?
C13A P2A C12A 104.8(3) . . ?
C13A P2A C19A 104.8(3) . . ?
N2A Si4A C23A 114.4(3) . . ?
N2A Si4A C24A 109.5(3) . . ?
N2A Si4A C22A 112.5(3) . . ?
C23A Si4A C24A 106.1(3) . . ?
C23A Si4A C22A 107.3(3) . . ?
C22A Si4A C24A 106.5(3) . . ?
N1 Si1 C7 108.9(3) . . ?
N1 Si1 C8 114.6(3) . . ?
N1 Si1 C9 113.2(3) . . ?
C8 Si1 C7 106.4(3) . . ?
C8 Si1 C9 105.4(3) . . ?
C9 Si1 C7 107.9(3) . . ?
N2 Si4 C24 105.3(2) . . ?
N2 Si4 C22 113.0(3) . . ?
N2 Si4 C23 117.1(3) . . ?
N2 Si4 Li1 40.9(3) . . ?
C24 Si4 Li1 72.7(3) . . ?
C22 Si4 C24 108.2(3) . . ?
C22 Si4 Li1 100.9(3) . . ?
C23 Si4 C24 106.6(3) . . ?
C23 Si4 C22 106.2(3) . . ?
C23 Si4 Li1 151.3(3) . . ?
C26A O1A Li1A 129.0(5) . . ?
C25A O1A C26A 109.3(5) . . ?
C25A O1A Li1A 121.7(5) . . ?
Si1A N1A Rh1A 110.6(3) . . ?
Si1A N1A Si2A 125.0(3) . . ?
Si1A N1A Li1A 99.2(4) . . ?
Si2A N1A Rh1A 105.3(2) . . ?
Si2A N1A Li1A 127.7(5) . . ?
Li1A N1A Rh1A 79.5(4) . . ?
Si3 N2 Rh1 107.7(2) . . ?
Si3 N2 Li1 124.6(4) . . ?
Si4 N2 Rh1 107.6(2) . . ?
Si4 N2 Si3 123.0(3) . . ?
Si4 N2 Li1 104.6(4) . . ?
Li1 N2 Rh1 79.8(3) . . ?
C26 O1 C25 109.8(5) . . ?
C26 O1 Li1 121.2(4) . . ?
C25 O1 Li1 128.9(5) . . ?
Si2A C12A H12A 110.0 . . ?
Si2A C12A H12B 110.0 . . ?
P2A C12A Si2A 108.2(3) . . ?
P2A C12A H12A 110.0 . . ?
P2A C12A H12B 110.0 . . ?
H12A C12A H12B 108.4 . . ?
C18 C17 H17 119.8 . . ?
C16 C17 H17 119.8 . . ?
C16 C17 C18 120.4(7) . . ?
Si2 N1 Rh1 111.4(2) . . ?
Si2 N1 Li1 98.4(4) . . ?
Si1 N1 Rh1 105.3(2) . . ?
Si1 N1 Si2 124.6(3) . . ?
Si1 N1 Li1 128.9(4) . . ?
Li1 N1 Rh1 78.7(3) . . ?
C15 C14 H14 119.8 . . ?
C15 C14 C13 120.4(6) . . ?
C13 C14 H14 119.8 . . ?
P2 C19 Si3 107.5(3) . . ?
P2 C19 H19C 110.2 . . ?
P2 C19 H19D 110.2 . . ?
Si3 C19 H19C 110.2 . . ?
Si3 C19 H19D 110.2 . . ?
H19C C19 H19D 108.5 . . ?
C6 C1 P1 119.2(5) . . ?
C6 C1 C2 118.8(6) . . ?
C2 C1 P1 121.9(5) . . ?
C6A C1A P1A 119.9(5) . . ?
C2A C1A P1A 120.6(5) . . ?
C2A C1A C6A 119.5(6) . . ?
Si3A N2A Rh1A 106.2(2) . . ?
Si3A N2A Li1A 106.1(4) . . ?
Si4A N2A Rh1A 109.5(3) . . ?
Si4A N2A Si3A 122.6(3) . . ?
Si4A N2A Li1A 123.2(4) . . ?
Li1A N2A Rh1A 80.0(4) . . ?
Si2A C11A H11A 109.5 . . ?
Si2A C11A H11B 109.5 . . ?
Si2A C11A H11C 109.5 . . ?
H11A C11A H11B 109.5 . . ?
H11A C11A H11C 109.5 . . ?
H11B C11A H11C 109.5 . . ?
Si3A C19A H19A 110.5 . . ?
Si3A C19A H19B 110.5 . . ?
P2A C19A Si3A 106.1(3) . . ?
P2A C19A H19A 110.5 . . ?
P2A C19A H19B 110.5 . . ?
H19A C19A H19B 108.7 . . ?
C3 C4 H4 120.1 . . ?
C3 C4 C5 119.8(6) . . ?
C5 C4 H4 120.1 . . ?
P2 C12 Si2 108.6(3) . . ?
P2 C12 H12C 110.0 . . ?
P2 C12 H12D 110.0 . . ?
Si2 C12 H12C 110.0 . . ?
Si2 C12 H12D 110.0 . . ?
H12C C12 H12D 108.3 . . ?
C4 C3 H3 119.9 . . ?
C4 C3 C2 120.1(6) . . ?
C2 C3 H3 119.9 . . ?
O1 C26 H26C 109.6 . . ?
O1 C26 H26D 109.6 . . ?
O1 C26 C25 110.1(5) . 2_765 ?
H26C C26 H26D 108.1 . . ?
C25 C26 H26C 109.6 2_765 . ?
C25 C26 H26D 109.6 2_765 . ?
C13A C18A H18A 120.1 . . ?
C17A C18A H18A 120.1 . . ?
C17A C18A C13A 119.8(6) . . ?
Si3 C21 H21D 109.5 . . ?
Si3 C21 H21E 109.5 . . ?
Si3 C21 H21F 109.5 . . ?
H21D C21 H21E 109.5 . . ?
H21D C21 H21F 109.5 . . ?
H21E C21 H21F 109.5 . . ?
P1 C7 Si1 108.5(3) . . ?
P1 C7 H7A 110.0 . . ?
P1 C7 H7B 110.0 . . ?
Si1 C7 H7A 110.0 . . ?
Si1 C7 H7B 110.0 . . ?
H7A C7 H7B 108.4 . . ?
C1 C6 H6 119.6 . . ?
C5 C6 C1 120.7(6) . . ?
C5 C6 H6 119.6 . . ?
O1A C26A H26A 109.7 . . ?
O1A C26A H26B 109.7 . . ?
O1A C26A C25A 109.8(5) . 2_677 ?
H26A C26A H26B 108.2 . . ?
C25A C26A H26A 109.7 2_677 . ?
C25A C26A H26B 109.7 2_677 . ?
Si1A C9A H9AA 116.3 . . ?
Si1A C9A H9AB 116.3 . . ?
Si1A C9A Li1A 72.8(3) . . ?
H9AA C9A H9AB 113.3 . . ?
Li1A C9A H9AA 116.3 . . ?
Li1A C9A H9AB 116.3 . . ?
O1A C25A C26A 111.6(5) . 2_677 ?
O1A C25A H25A 109.3 . . ?
O1A C25A H25B 109.3 . . ?
C26A C25A H25A 109.3 2_677 . ?
C26A C25A H25B 109.3 2_677 . ?
H25A C25A H25B 108.0 . . ?
C1 C2 H2 119.6 . . ?
C3 C2 C1 120.8(6) . . ?
C3 C2 H2 119.6 . . ?
O1 C25 C26 110.1(5) . 2_765 ?
O1 C25 H25C 109.6 . . ?
O1 C25 H25D 109.6 . . ?
C26 C25 H25C 109.6 2_765 . ?
C26 C25 H25D 109.6 2_765 . ?
H25C C25 H25D 108.2 . . ?
C13A C14A H14A 119.9 . . ?
C13A C14A C15A 120.2(6) . . ?
C15A C14A H14A 119.9 . . ?
C17 C18 H18 120.4 . . ?
C13 C18 C17 119.3(7) . . ?
C13 C18 H18 120.4 . . ?
Si3A C21A H21A 109.5 . . ?
Si3A C21A H21B 109.5 . . ?
Si3A C21A H21C 109.5 . . ?
H21A C21A H21B 109.5 . . ?
H21A C21A H21C 109.5 . . ?
H21B C21A H21C 109.5 . . ?
Si2 C10 H10D 109.5 . . ?
Si2 C10 H10E 109.5 . . ?
Si2 C10 H10F 109.5 . . ?
H10D C10 H10E 109.5 . . ?
H10D C10 H10F 109.5 . . ?
H10E C10 H10F 109.5 . . ?
C2A C3A H3A 120.3 . . ?
C2A C3A C4A 119.5(7) . . ?
C4A C3A H3A 120.3 . . ?
Si2A C10A H10A 109.5 . . ?
Si2A C10A H10B 109.5 . . ?
Si2A C10A H10C 109.5 . . ?
H10A C10A H10B 109.5 . . ?
H10A C10A H10C 109.5 . . ?
H10B C10A H10C 109.5 . . ?
P1 C24 Si4 107.0(3) . . ?
P1 C24 H24C 110.3 . . ?
P1 C24 H24D 110.3 . . ?
Si4 C24 H24C 110.3 . . ?
Si4 C24 H24D 110.3 . . ?
H24C C24 H24D 108.6 . . ?
Si3A C20A H20A 109.5 . . ?
Si3A C20A H20B 109.5 . . ?
Si3A C20A H20C 109.5 . . ?
H20A C20A H20B 109.5 . . ?
H20A C20A H20C 109.5 . . ?
H20B C20A H20C 109.5 . . ?
C14 C15 H15 119.9 . . ?
C16 C15 C14 120.2(7) . . ?
C16 C15 H15 119.9 . . ?
C18A C13A P2A 121.2(5) . . ?
C14A C13A P2A 119.7(5) . . ?
C14A C13A C18A 119.0(5) . . ?
C6A C5A H5A 119.9 . . ?
C4A C5A H5A 119.9 . . ?
C4A C5A C6A 120.2(7) . . ?
C18A C17A H17A 119.8 . . ?
C16A C17A C18A 120.4(6) . . ?
C16A C17A H17A 119.8 . . ?
Si1A C7A H7AA 109.9 . . ?
Si1A C7A H7AB 109.9 . . ?
P1A C7A Si1A 108.7(3) . . ?
P1A C7A H7AA 109.9 . . ?
P1A C7A H7AB 109.9 . . ?
H7AA C7A H7AB 108.3 . . ?
C1A C6A H6A 119.9 . . ?
C5A C6A C1A 120.1(7) . . ?
C5A C6A H6A 119.9 . . ?
Si2 C11 H11D 116.2 . . ?
Si2 C11 H11E 116.2 . . ?
Si2 C11 Li1 73.2(3) . . ?
H11D C11 H11E 113.2 . . ?
Li1 C11 H11D 116.2 . . ?
Li1 C11 H11E 116.2 . . ?
C14 C13 P2 119.8(5) . . ?
C14 C13 C18 119.6(6) . . ?
C18 C13 P2 120.5(5) . . ?
Si1A C8A H8AA 109.5 . . ?
Si1A C8A H8AB 109.5 . . ?
Si1A C8A H8AC 109.5 . . ?
H8AA C8A H8AB 109.5 . . ?
H8AA C8A H8AC 109.5 . . ?
H8AB C8A H8AC 109.5 . . ?
Si1 C8 H8A 109.5 . . ?
Si1 C8 H8B 109.5 . . ?
Si1 C8 H8C 109.5 . . ?
H8A C8 H8B 109.5 . . ?
H8A C8 H8C 109.5 . . ?
H8B C8 H8C 109.5 . . ?
Si4A C23A H23A 109.5 . . ?
Si4A C23A H23B 109.5 . . ?
Si4A C23A H23C 109.5 . . ?
H23A C23A H23B 109.5 . . ?
H23A C23A H23C 109.5 . . ?
H23B C23A H23C 109.5 . . ?
Si4 C22 H22D 109.5 . . ?
Si4 C22 H22E 109.5 . . ?
Si4 C22 H22F 109.5 . . ?
H22D C22 H22E 109.5 . . ?
H22D C22 H22F 109.5 . . ?
H22E C22 H22F 109.5 . . ?
Si4 C23 H23D 109.5 . . ?
Si4 C23 H23E 109.5 . . ?
Si4 C23 H23F 109.5 . . ?
H23D C23 H23E 109.5 . . ?
H23D C23 H23F 109.5 . . ?
H23E C23 H23F 109.5 . . ?
Si3 C20 H20D 109.5 . . ?
Si3 C20 H20E 109.5 . . ?
Si3 C20 H20F 109.5 . . ?
H20D C20 H20E 109.5 . . ?
H20D C20 H20F 109.5 . . ?
H20E C20 H20F 109.5 . . ?
C1A C2A C3A 120.8(6) . . ?
C1A C2A H2A 119.6 . . ?
C3A C2A H2A 119.6 . . ?
C17A C16A H16A 119.6 . . ?
C17A C16A C15A 120.7(6) . . ?
C15A C16A H16A 119.6 . . ?
C14A C15A H15A 120.0 . . ?
C16A C15A C14A 119.9(6) . . ?
C16A C15A H15A 120.0 . . ?
H30A C30 H30B 107.7 . . ?
C29 C30 H30A 108.9 . . ?
C29 C30 H30B 108.9 . . ?
C29 C30 C31 113.5(7) . . ?
C31 C30 H30A 108.9 . . ?
C31 C30 H30B 108.9 . . ?
Rh1 Li1 Si2 74.3(3) . . ?
Rh1 Li1 Si4 69.8(2) . . ?
Si2 Li1 Si4 142.7(4) . . ?
N2 Li1 Rh1 55.2(3) . . ?
N2 Li1 Si2 113.3(5) . . ?
N2 Li1 Si4 34.5(2) . . ?
N2 Li1 N1 110.7(5) . . ?
N2 Li1 C11 114.8(5) . . ?
O1 Li1 Rh1 159.1(5) . . ?
O1 Li1 Si2 114.2(4) . . ?
O1 Li1 Si4 103.0(4) . . ?
O1 Li1 N2 128.9(5) . . ?
O1 Li1 N1 118.4(5) . . ?
O1 Li1 C11 90.6(4) . . ?
N1 Li1 Rh1 56.2(3) . . ?
N1 Li1 Si2 37.1(2) . . ?
N1 Li1 Si4 120.8(4) . . ?
N1 Li1 C11 76.3(4) . . ?
C11 Li1 Rh1 106.1(4) . . ?
C11 Li1 Si2 40.0(2) . . ?
C11 Li1 Si4 146.5(4) . . ?
C30 C29 H29A 108.8 . . ?
C30 C29 H29B 108.8 . . ?
C30 C29 C28 113.6(6) . . ?
H29A C29 H29B 107.7 . . ?
C28 C29 H29A 108.8 . . ?
C28 C29 H29B 108.8 . . ?
C3A C4A H4A 120.0 . . ?
C5A C4A C3A 120.0(7) . . ?
C5A C4A H4A 120.0 . . ?
P1A C24A Si4A 109.6(3) . . ?
P1A C24A H24A 109.7 . . ?
P1A C24A H24B 109.7 . . ?
Si4A C24A H24A 109.7 . . ?
Si4A C24A H24B 109.7 . . ?
H24A C24A H24B 108.2 . . ?
Si4A C22A H22A 109.5 . . ?
Si4A C22A H22B 109.5 . . ?
Si4A C22A H22C 109.5 . . ?
H22A C22A H22B 109.5 . . ?
H22A C22A H22C 109.5 . . ?
H22B C22A H22C 109.5 . . ?
C29 C28 H28A 108.9 . . ?
C29 C28 H28B 108.9 . . ?
C29 C28 C27 113.5(7) . . ?
H28A C28 H28B 107.7 . . ?
C27 C28 H28A 108.9 . . ?
C27 C28 H28B 108.9 . . ?
C28 C27 H27A 109.5 . . ?
C28 C27 H27B 109.5 . . ?
C28 C27 H27C 109.5 . . ?
H27A C27 H27B 109.5 . . ?
H27A C27 H27C 109.5 . . ?
H27B C27 H27C 109.5 . . ?
C30 C31 H31A 109.0 . . ?
C30 C31 H31B 109.0 . . ?
H31A C31 H31B 107.8 . . ?
C32 C31 C30 113.1(9) . . ?
C32 C31 H31A 109.0 . . ?
C32 C31 H31B 109.0 . . ?
C31 C32 H32A 109.5 . . ?
C31 C32 H32B 109.5 . . ?
C31 C32 H32C 109.5 . . ?
H32A C32 H32B 109.5 . . ?
H32A C32 H32C 109.5 . . ?
H32B C32 H32C 109.5 . . ?
C4 C5 H5 120.1 . . ?
C6 C5 C4 119.7(6) . . ?
C6 C5 H5 120.1 . . ?
C17 C16 C15 120.1(7) . . ?
C17 C16 H16 120.0 . . ?
C15 C16 H16 120.0 . . ?
Si1 C9 H9A 109.5 . . ?
Si1 C9 H9B 109.5 . . ?
Si1 C9 H9C 109.5 . . ?
H9A C9 H9B 109.5 . . ?
H9A C9 H9C 109.5 . . ?
H9B C9 H9C 109.5 . . ?
Rh1A Li1A Si1A 74.0(3) . . ?
Rh1A Li1A Si3A 68.4(2) . . ?
Si1A Li1A Si3A 140.6(4) . . ?
O1A Li1A Rh1A 160.5(6) . . ?
O1A Li1A Si1A 115.2(5) . . ?
O1A Li1A Si3A 104.1(5) . . ?
O1A Li1A N2A 128.3(7) . . ?
O1A Li1A C9A 91.8(4) . . ?
N1A Li1A Rh1A 56.3(3) . . ?
N1A Li1A Si1A 37.1(3) . . ?
N1A Li1A Si3A 119.9(5) . . ?
N1A Li1A O1A 119.9(6) . . ?
N1A Li1A N2A 110.3(5) . . ?
N1A Li1A C9A 76.5(4) . . ?
N2A Li1A Rh1A 54.7(3) . . ?
N2A Li1A Si1A 112.0(5) . . ?
N2A Li1A Si3A 33.8(2) . . ?
N2A Li1A C9A 112.1(5) . . ?
C9A Li1A Rh1A 104.7(4) . . ?
C9A Li1A Si1A 40.0(2) . . ?
C9A Li1A Si3A 143.7(5) . . ?

loop_
_geom_bond_atom_site_label_1
_geom_bond_atom_site_label_2
_geom_bond_distance
_geom_bond_site_symmetry_2
_geom_bond_publ_flag
Rh1A P1A 2.2702(16) . ?
Rh1A P2A 2.2812(16) . ?
Rh1A N1A 2.336(5) . ?
Rh1A N2A 2.289(5) . ?
Rh1A Li1A 2.760(11) . ?
Rh1 P2 2.2746(17) . ?
Rh1 P1 2.2888(16) . ?
Rh1 N2 2.301(5) . ?
Rh1 N1 2.337(5) . ?
Rh1 Li1 2.759(10) . ?
P2 C19 1.846(6) . ?
P2 C12 1.821(6) . ?
P2 C13 1.829(7) . ?
Si3 N2 1.720(5) . ?
Si3 C19 1.894(6) . ?
Si3 C21 1.870(7) . ?
Si3 C20 1.870(7) . ?
Si2 N1 1.713(5) . ?
Si2 C12 1.893(7) . ?
Si2 C10 1.881(6) . ?
Si2 C11 1.888(7) . ?
Si2 Li1 2.810(10) . ?
Si1A N1A 1.708(5) . ?
Si1A C9A 1.883(7) . ?
Si1A C7A 1.900(6) . ?
Si1A C8A 1.885(7) . ?
Si1A Li1A 2.797(13) . ?
P1A C1A 1.825(7) . ?
P1A C7A 1.817(6) . ?
P1A C24A 1.833(6) . ?
P1 C1 1.824(6) . ?
P1 C7 1.830(6) . ?
P1 C24 1.848(6) . ?
Si3A N2A 1.724(5) . ?
Si3A C19A 1.905(6) . ?
Si3A C21A 1.877(7) . ?
Si3A C20A 1.868(7) . ?
Si3A Li1A 2.974(12) . ?
Si2A N1A 1.710(5) . ?
Si2A C12A 1.899(6) . ?
Si2A C11A 1.887(7) . ?
Si2A C10A 1.890(6) . ?
P2A C12A 1.837(6) . ?
P2A C19A 1.822(6) . ?
P2A C13A 1.822(6) . ?
Si4A N2A 1.722(5) . ?
Si4A C23A 1.871(7) . ?
Si4A C24A 1.903(7) . ?
Si4A C22A 1.892(7) . ?
Si1 N1 1.704(5) . ?
Si1 C7 1.908(6) . ?
Si1 C8 1.870(6) . ?
Si1 C9 1.880(7) . ?
Si4 N2 1.718(5) . ?
Si4 C24 1.904(6) . ?
Si4 C22 1.882(6) . ?
Si4 C23 1.854(7) . ?
Si4 Li1 2.934(10) . ?
O1A C26A 1.436(7) . ?
O1A C25A 1.432(8) . ?
O1A Li1A 1.973(12) . ?
N1A Li1A 1.958(13) . ?
N2 Li1 1.985(11) . ?
O1 C26 1.431(7) . ?
O1 C25 1.438(7) . ?
O1 Li1 1.951(11) . ?
C12A H12A 0.9900 . ?
C12A H12B 0.9900 . ?
C17 H17 0.9500 . ?
C17 C18 1.401(10) . ?
C17 C16 1.379(11) . ?
N1 Li1 1.991(10) . ?
C14 H14 0.9500 . ?
C14 C15 1.386(9) . ?
C14 C13 1.387(9) . ?
C19 H19C 0.9900 . ?
C19 H19D 0.9900 . ?
C1 C6 1.387(9) . ?
C1 C2 1.396(8) . ?
C1A C6A 1.400(9) . ?
C1A C2A 1.372(9) . ?
N2A Li1A 1.992(12) . ?
C11A H11A 0.9800 . ?
C11A H11B 0.9800 . ?
C11A H11C 0.9800 . ?
C19A H19A 0.9900 . ?
C19A H19B 0.9900 . ?
C4 H4 0.9500 . ?
C4 C3 1.367(9) . ?
C4 C5 1.412(10) . ?
C12 H12C 0.9900 . ?
C12 H12D 0.9900 . ?
C3 H3 0.9500 . ?
C3 C2 1.392(9) . ?
C26 H26C 0.9900 . ?
C26 H26D 0.9900 . ?
C26 C25 1.512(9) 2_765 ?
C18A H18A 0.9500 . ?
C18A C13A 1.412(8) . ?
C18A C17A 1.390(9) . ?
C21 H21D 0.9800 . ?
C21 H21E 0.9800 . ?
C21 H21F 0.9800 . ?
C7 H7A 0.9900 . ?
C7 H7B 0.9900 . ?
C6 H6 0.9500 . ?
C6 C5 1.383(9) . ?
C26A H26A 0.9900 . ?
C26A H26B 0.9900 . ?
C26A C25A 1.497(9) 2_677 ?
C9A H9AA 0.9900 . ?
C9A H9AB 0.9900 . ?
C9A Li1A 2.697(14) . ?
C25A C26A 1.497(9) 2_677 ?
C25A H25A 0.9900 . ?
C25A H25B 0.9900 . ?
C2 H2 0.9500 . ?
C25 C26 1.512(9) 2_765 ?
C25 H25C 0.9900 . ?
C25 H25D 0.9900 . ?
C14A H14A 0.9500 . ?
C14A C13A 1.389(8) . ?
C14A C15A 1.400(9) . ?
C18 H18 0.9500 . ?
C18 C13 1.398(9) . ?
C21A H21A 0.9800 . ?
C21A H21B 0.9800 . ?
C21A H21C 0.9800 . ?
C10 H10D 0.9800 . ?
C10 H10E 0.9800 . ?
C10 H10F 0.9800 . ?
C3A H3A 0.9500 . ?
C3A C2A 1.395(9) . ?
C3A C4A 1.397(10) . ?
C10A H10A 0.9800 . ?
C10A H10B 0.9800 . ?
C10A H10C 0.9800 . ?
C24 H24C 0.9900 . ?
C24 H24D 0.9900 . ?
C20A H20A 0.9800 . ?
C20A H20B 0.9800 . ?
C20A H20C 0.9800 . ?
C15 H15 0.9500 . ?
C15 C16 1.380(9) . ?
C5A H5A 0.9500 . ?
C5A C6A 1.389(10) . ?
C5A C4A 1.378(11) . ?
C17A H17A 0.9500 . ?
C17A C16A 1.372(10) . ?
C7A H7AA 0.9900 . ?
C7A H7AB 0.9900 . ?
C6A H6A 0.9500 . ?
C11 H11D 0.9900 . ?
C11 H11E 0.9900 . ?
C11 Li1 2.697(12) . ?
C8A H8AA 0.9800 . ?
C8A H8AB 0.9800 . ?
C8A H8AC 0.9800 . ?
C8 H8A 0.9800 . ?
C8 H8B 0.9800 . ?
C8 H8C 0.9800 . ?
C23A H23A 0.9800 . ?
C23A H23B 0.9800 . ?
C23A H23C 0.9800 . ?
C22 H22D 0.9800 . ?
C22 H22E 0.9800 . ?
C22 H22F 0.9800 . ?
C23 H23D 0.9800 . ?
C23 H23E 0.9800 . ?
C23 H23F 0.9800 . ?
C20 H20D 0.9800 . ?
C20 H20E 0.9800 . ?
C20 H20F 0.9800 . ?
C2A H2A 0.9500 . ?
C16A H16A 0.9500 . ?
C16A C15A 1.377(10) . ?
C15A H15A 0.9500 . ?
C30 H30A 0.9900 . ?
C30 H30B 0.9900 . ?
C30 C29 1.514(9) . ?
C30 C31 1.514(12) . ?
C29 H29A 0.9900 . ?
C29 H29B 0.9900 . ?
C29 C28 1.519(10) . ?
C4A H4A 0.9500 . ?
C24A H24A 0.9900 . ?
C24A H24B 0.9900 . ?
C22A H22A 0.9800 . ?
C22A H22B 0.9800 . ?
C22A H22C 0.9800 . ?
C28 H28A 0.9900 . ?
C28 H28B 0.9900 . ?
C28 C27 1.521(11) . ?
C27 H27A 0.9800 . ?
C27 H27B 0.9800 . ?
C27 H27C 0.9800 . ?
C31 H31A 0.9900 . ?
C31 H31B 0.9900 . ?
C31 C32 1.507(13) . ?
C32 H32A 0.9800 . ?
C32 H32B 0.9800 . ?
C32 H32C 0.9800 . ?
C5 H5 0.9500 . ?
C16 H16 0.9500 . ?
C9 H9A 0.9800 . ?
C9 H9B 0.9800 . ?
C9 H9C 0.9800 . ?

loop_
_geom_torsion_atom_site_label_1
_geom_torsion_atom_site_label_2
_geom_torsion_atom_site_label_3
_geom_torsion_atom_site_label_4
_geom_torsion
_geom_torsion_site_symmetry_1
_geom_torsion_site_symmetry_2
_geom_torsion_site_symmetry_3
_geom_torsion_site_symmetry_4
_geom_torsion_publ_flag
Rh1A P1A C1A C6A -179.9(5) . . . . ?
Rh1A P1A C1A C2A -2.8(6) . . . . ?
Rh1A P1A C7A Si1A -36.4(3) . . . . ?
Rh1A P1A C24A Si4A -13.4(4) . . . . ?
Rh1A P2A C12A Si2A 11.4(3) . . . . ?
Rh1A P2A C19A Si3A 30.6(3) . . . . ?
Rh1A P2A C13A C18A -175.2(4) . . . . ?
Rh1A P2A C13A C14A 7.5(6) . . . . ?
Rh1 P2 C19 Si3 -18.3(4) . . . . ?
Rh1 P2 C12 Si2 -37.5(3) . . . . ?
Rh1 P2 C13 C14 -2.7(6) . . . . ?
Rh1 P2 C13 C18 -179.3(4) . . . . ?
Rh1 P1 C1 C6 8.7(6) . . . . ?
Rh1 P1 C1 C2 -174.0(4) . . . . ?
Rh1 P1 C7 Si1 10.5(3) . . . . ?
Rh1 P1 C24 Si4 30.9(3) . . . . ?
P1A C1A C6A C5A 177.1(6) . . . . ?
P1A C1A C2A C3A -177.4(5) . . . . ?
P1 C1 C6 C5 177.7(5) . . . . ?
P1 C1 C2 C3 -178.1(5) . . . . ?
N1A Si1A C9A Li1A -10.0(3) . . . . ?
N1A Si2A C12A P2A 23.1(4) . . . . ?
N2 Si3 C19 P2 40.0(4) . . . . ?
C12A Si2A N1A Rh1A -45.9(3) . . . . ?
C12A Si2A N1A Si1A -175.5(3) . . . . ?
C12A Si2A N1A Li1A 42.5(6) . . . . ?
C12A P2A C19A Si3A 148.0(3) . . . . ?
C12A P2A C13A C18A 59.3(6) . . . . ?
C12A P2A C13A C14A -118.1(5) . . . . ?
C17 C18 C13 P2 174.6(5) . . . . ?
C17 C18 C13 C14 -1.9(10) . . . . ?
N1 Si2 C12 P2 40.2(4) . . . . ?
N1 Si2 C11 Li1 -11.5(3) . . . . ?
C14 C15 C16 C17 0.4(10) . . . . ?
C19 P2 C12 Si2 79.3(4) . . . . ?
C19 P2 C13 C14 -131.3(5) . . . . ?
C19 P2 C13 C18 52.2(6) . . . . ?
C19 Si3 N2 Rh1 -42.4(3) . . . . ?
C19 Si3 N2 Si4 -168.4(3) . . . . ?
C19 Si3 N2 Li1 47.2(5) . . . . ?
C1 P1 C7 Si1 146.0(3) . . . . ?
C1 P1 C24 Si4 -103.1(3) . . . . ?
C1 C6 C5 C4 0.4(10) . . . . ?
C1A P1A C7A Si1A -168.1(3) . . . . ?
C1A P1A C24A Si4A 122.2(3) . . . . ?
C11A Si2A N1A Rh1A 73.3(3) . . . . ?
C11A Si2A N1A Si1A -56.2(5) . . . . ?
C11A Si2A N1A Li1A 161.7(5) . . . . ?
C11A Si2A C12A P2A -100.9(4) . . . . ?
C19A Si3A N2A Rh1A 48.5(3) . . . . ?
C19A Si3A N2A Si4A 175.3(3) . . . . ?
C19A Si3A N2A Li1A -35.5(4) . . . . ?
C19A P2A C12A Si2A -104.5(3) . . . . ?
C19A P2A C13A C18A -52.8(6) . . . . ?
C19A P2A C13A C14A 129.9(5) . . . . ?
C4 C3 C2 C1 0.5(10) . . . . ?
C12 P2 C19 Si3 -133.3(3) . . . . ?
C12 P2 C13 C14 118.4(5) . . . . ?
C12 P2 C13 C18 -58.1(6) . . . . ?
C12 Si2 N1 Rh1 -23.4(3) . . . . ?
C12 Si2 N1 Si1 104.5(4) . . . . ?
C12 Si2 N1 Li1 -104.5(4) . . . . ?
C12 Si2 C11 Li1 108.0(3) . . . . ?
C3 C4 C5 C6 -0.8(10) . . . . ?
C26 O1 C25 C26 58.6(8) . . . 2_765 ?
C18A C17A C16A C15A -0.7(10) . . . . ?
C21 Si3 N2 Rh1 75.0(3) . . . . ?
C21 Si3 N2 Si4 -51.0(4) . . . . ?
C21 Si3 N2 Li1 164.6(5) . . . . ?
C21 Si3 C19 P2 -84.4(4) . . . . ?
C7 P1 C1 C6 -117.5(5) . . . . ?
C7 P1 C1 C2 59.7(5) . . . . ?
C7 P1 C24 Si4 147.4(3) . . . . ?
C7 Si1 N1 Rh1 -46.5(3) . . . . ?
C7 Si1 N1 Si2 -176.9(3) . . . . ?
C7 Si1 N1 Li1 41.2(6) . . . . ?
C6 C1 C2 C3 -0.8(9) . . . . ?
C26A O1A C25A C26A -58.3(8) . . . 2_677 ?
C9A Si1A N1A Rh1A 95.5(3) . . . . ?
C9A Si1A N1A Si2A -137.1(4) . . . . ?
C9A Si1A N1A Li1A 13.3(5) . . . . ?
C25A O1A C26A C25A 57.2(8) . . . 2_677 ?
C2 C1 C6 C5 0.4(9) . . . . ?
C25 O1 C26 C25 -58.6(8) . . . 2_765 ?
C18 C17 C16 C15 0.2(11) . . . . ?
C21A Si3A N2A Rh1A 166.5(3) . . . . ?
C21A Si3A N2A Si4A -66.8(4) . . . . ?
C21A Si3A N2A Li1A 82.5(5) . . . . ?
C10 Si2 N1 Rh1 -144.9(3) . . . . ?
C10 Si2 N1 Si1 -17.0(5) . . . . ?
C10 Si2 N1 Li1 133.9(4) . . . . ?
C10 Si2 C12 P2 167.7(3) . . . . ?
C10 Si2 C11 Li1 -137.9(3) . . . . ?
C10A Si2A N1A Rh1A -166.7(3) . . . . ?
C10A Si2A N1A Si1A 63.7(5) . . . . ?
C10A Si2A N1A Li1A -78.3(6) . . . . ?
C10A Si2A C12A P2A 146.7(3) . . . . ?
C24 P1 C1 C6 131.6(5) . . . . ?
C24 P1 C1 C2 -51.2(6) . . . . ?
C24 P1 C7 Si1 -104.1(3) . . . . ?
C24 Si4 N2 Rh1 45.8(3) . . . . ?
C24 Si4 N2 Si3 171.7(3) . . . . ?
C24 Si4 N2 Li1 -37.9(4) . . . . ?
C20A Si3A N2A Rh1A -68.4(3) . . . . ?
C20A Si3A N2A Si4A 58.4(4) . . . . ?
C20A Si3A N2A Li1A -152.4(4) . . . . ?
C15 C14 C13 P2 -174.0(5) . . . . ?
C15 C14 C13 C18 2.6(9) . . . . ?
C13A P2A C12A Si2A 144.7(3) . . . . ?
C13A P2A C19A Si3A -101.2(3) . . . . ?
C13A C18A C17A C16A 0.3(10) . . . . ?
C13A C14A C15A C16A 0.2(10) . . . . ?
C17A C18A C13A P2A -177.0(5) . . . . ?
C17A C18A C13A C14A 0.3(9) . . . . ?
C17A C16A C15A C14A 0.5(11) . . . . ?
C7A Si1A N1A Rh1A -23.0(3) . . . . ?
C7A Si1A N1A Si2A 104.4(4) . . . . ?
C7A Si1A N1A Li1A -105.2(4) . . . . ?
C7A Si1A C9A Li1A 109.7(3) . . . . ?
C7A P1A C1A C6A -58.9(6) . . . . ?
C7A P1A C1A C2A 118.3(5) . . . . ?
C7A P1A C24A Si4A -128.2(3) . . . . ?
C6A C1A C2A C3A -0.2(10) . . . . ?
C6A C5A C4A C3A -0.1(12) . . . . ?
C11 Si2 N1 Rh1 96.3(3) . . . . ?
C11 Si2 N1 Si1 -135.8(4) . . . . ?
C11 Si2 N1 Li1 15.1(4) . . . . ?
C11 Si2 C12 P2 -79.8(4) . . . . ?
C13 P2 C19 Si3 118.2(3) . . . . ?
C13 P2 C12 Si2 -169.7(3) . . . . ?
C13 C14 C15 C16 -1.9(9) . . . . ?
C8A Si1A N1A Rh1A -145.6(3) . . . . ?
C8A Si1A N1A Si2A -18.2(5) . . . . ?
C8A Si1A N1A Li1A 132.3(4) . . . . ?
C8A Si1A C9A Li1A -136.6(3) . . . . ?
C8 Si1 N1 Rh1 72.5(3) . . . . ?
C8 Si1 N1 Si2 -57.9(5) . . . . ?
C8 Si1 N1 Li1 160.2(5) . . . . ?
C23A Si4A N2A Rh1A 83.3(4) . . . . ?
C23A Si4A N2A Si3A -42.0(5) . . . . ?
C23A Si4A N2A Li1A 174.0(5) . . . . ?
C22 Si4 N2 Rh1 163.7(3) . . . . ?
C22 Si4 N2 Si3 -70.4(4) . . . . ?
C22 Si4 N2 Li1 80.0(4) . . . . ?
C23 Si4 N2 Rh1 -72.4(3) . . . . ?
C23 Si4 N2 Si3 53.5(4) . . . . ?
C23 Si4 N2 Li1 -156.1(4) . . . . ?
C20 Si3 N2 Rh1 -160.2(3) . . . . ?
C20 Si3 N2 Si4 73.9(4) . . . . ?
C20 Si3 N2 Li1 -70.6(5) . . . . ?
C20 Si3 C19 P2 161.5(3) . . . . ?
C2A C1A C6A C5A -0.1(11) . . . . ?
C2A C3A C4A C5A -0.3(11) . . . . ?
C15A C14A C13A P2A 176.8(5) . . . . ?
C15A C14A C13A C18A -0.6(9) . . . . ?
C30 C29 C28 C27 -174.2(6) . . . . ?
Li1 Si2 N1 Rh1 81.1(4) . . . . ?
Li1 Si2 N1 Si1 -151.0(6) . . . . ?
Li1 Si2 C12 P2 -7.5(4) . . . . ?
Li1 Si4 N2 Rh1 83.7(4) . . . . ?
Li1 Si4 N2 Si3 -150.4(5) . . . . ?
Li1 O1 C26 C25 121.7(6) . . . 2_765 ?
Li1 O1 C25 C26 -121.8(6) . . . 2_765 ?
C29 C30 C31 C32 178.9(8) . . . . ?
C4A C3A C2A C1A 0.4(10) . . . . ?
C4A C5A C6A C1A 0.3(12) . . . . ?
C24A P1A C1A C6A 52.1(6) . . . . ?
C24A P1A C1A C2A -130.7(5) . . . . ?
C24A P1A C7A Si1A 80.5(4) . . . . ?
C24A Si4A N2A Rh1A -35.7(3) . . . . ?
C24A Si4A N2A Si3A -161.0(3) . . . . ?
C24A Si4A N2A Li1A 55.0(6) . . . . ?
C22A Si4A N2A Rh1A -153.9(3) . . . . ?
C22A Si4A N2A Si3A 80.8(4) . . . . ?
C22A Si4A N2A Li1A -63.3(6) . . . . ?
C31 C30 C29 C28 178.2(6) . . . . ?
C5 C4 C3 C2 0.3(10) . . . . ?
C16 C17 C18 C13 0.5(11) . . . . ?
C9 Si1 N1 Rh1 -166.6(3) . . . . ?
C9 Si1 N1 Si2 63.0(4) . . . . ?
C9 Si1 N1 Li1 -78.9(5) . . . . ?
Li1A Si1A N1A Rh1A 82.1(4) . . . . ?
Li1A Si1A N1A Si2A -150.5(6) . . . . ?
Li1A Si3A N2A Rh1A 84.0(4) . . . . ?
Li1A Si3A N2A Si4A -149.3(6) . . . . ?
Li1A O1A C26A C25A -123.0(7) . . . 2_677 ?
Li1A O1A C25A C26A 121.9(6) . . . 2_677 ?

loop_
_twin_individual_id
_twin_individual_mass_fraction_refined
1 0.5023(11)
2 0.4977(11)
